data_2012535
loop_
_publ_author_name
'Comerlato, Nadia M.'
'Harrison, William T.A.'
'Howie, R. Alan'
'Low, John Nicolson'
'Silvino, Alexandre C.'
'Wardell, James L.'
'Wardell, Solange M.S.V.'

_publ_section_title
;
 Bis(tetra-<i>n</i>-butylammonium) (a redetermination at 150K) and
 bis(tetraphenylarsonium)
 bis(1,3-dithiole-2-thione-4,5-dithiolato)zinc(II) (at 300K)
;
_journal_issue 2
_journal_name_full 'Acta Crystallographica Section C'
_journal_page_first m105
_journal_page_last m108
_journal_paper_doi 10.1107/S0108270101018534
_journal_volume 58
_journal_year 2002
_chemical_formula_moiety '(C6 S10 Zn 2-), 2(C24 H20 As +)'
_chemical_formula_sum 'C54 H40 As2 S10 Zn'
_chemical_formula_weight 1224.67
_chemical_melting_point .478E-305
_chemical_name_systematic
;
 Bis(tetraphenylarsonium) bis(1,3-dithiole-2-thione-4,5-dithiolato)zinc(II)
;
_space_group_IT_number 2
_symmetry_cell_setting triclinic
_symmetry_space_group_name_Hall '-P 1'
_symmetry_space_group_name_H-M 'P -1'
_atom_sites_solution_hydrogens geom
_atom_sites_solution_primary direct
_atom_sites_solution_secondary difmap
_audit_creation_method SHELXL-97
_cell_angle_alpha 73.0720(10)
_cell_angle_beta 85.8670(10)
_cell_angle_gamma 72.2590(10)
_cell_formula_units_Z 2
_cell_length_a 10.3451(5)
_cell_length_b 15.0563(7)
_cell_length_c 18.8083(8)
_cell_measurement_reflns_used 4866
_cell_measurement_temperature 300(2)
_cell_measurement_theta_max 24.92
_cell_measurement_theta_min 2.26
_cell_volume 2668.9(2)
_computing_cell_refinement 'SAINT (Bruker, 1999)'
_computing_data_collection 'SMART (Bruker, 1999)'
_computing_data_reduction 'SAINT (Bruker, 1999)'
_computing_molecular_graphics 'ORTEP-3 (Farrugia, 1997)'
_computing_publication_material SHELXL-97
_computing_structure_refinement 'SHELXL-97 (Sheldrick, 1997)'
_computing_structure_solution 'SHELXS-97 (Sheldrick, 1990)'
_diffrn_ambient_temperature 300(2)
_diffrn_measured_fraction_theta_full .995
_diffrn_measured_fraction_theta_max .995
_diffrn_measurement_device_type 'Bruker SMART 1000 CCD area detector'
_diffrn_measurement_method '\f and \w'
_diffrn_radiation_monochromator graphite
_diffrn_radiation_source 'fine-focus sealed tube'
_diffrn_radiation_type MoK\a
_diffrn_radiation_wavelength .71073
_diffrn_reflns_av_R_equivalents .0282
_diffrn_reflns_av_sigmaI/netI .0597
_diffrn_reflns_limit_h_max 12
_diffrn_reflns_limit_h_min -12
_diffrn_reflns_limit_k_max 17
_diffrn_reflns_limit_k_min -17
_diffrn_reflns_limit_l_max 17
_diffrn_reflns_limit_l_min -22
_diffrn_reflns_number 16003
_diffrn_reflns_theta_full 25.00
_diffrn_reflns_theta_max 25.00
_diffrn_reflns_theta_min 1.13
_diffrn_standards_decay_% 0
_diffrn_standards_number 0
_exptl_absorpt_coefficient_mu 2.118
_exptl_absorpt_correction_T_max .8620
_exptl_absorpt_correction_T_min .7382
_exptl_absorpt_correction_type multi-scan
_exptl_absorpt_process_details '(SADABS; Bruker, 1999)'
_exptl_crystal_colour red
_exptl_crystal_density_diffrn 1.524
_exptl_crystal_density_method 'not measured'
_exptl_crystal_description block
_exptl_crystal_F_000 1240
_exptl_crystal_size_max .33
_exptl_crystal_size_mid .21
_exptl_crystal_size_min .15
_refine_diff_density_max .357
_refine_diff_density_min -.277
_refine_ls_extinction_method none
_refine_ls_goodness_of_fit_ref .858
_refine_ls_hydrogen_treatment constr
_refine_ls_matrix_type full
_refine_ls_number_parameters 604
_refine_ls_number_reflns 9377
_refine_ls_number_restraints 0
_refine_ls_restrained_S_all .858
_refine_ls_R_factor_all .0640
_refine_ls_R_factor_gt .0335
_refine_ls_shift/su_max .001
_refine_ls_shift/su_mean .000
_refine_ls_structure_factor_coef Fsqd
_refine_ls_weighting_details 'calc w=1/[\s^2^(Fo^2^)+(0.0285P)^2^] where P=(Fo^2^+2Fc^2^)/3'
_refine_ls_weighting_scheme calc
_refine_ls_wR_factor_gt .0613
_refine_ls_wR_factor_ref .0671
_reflns_number_gt 6069
_reflns_number_total 9377
_reflns_threshold_expression I>2\s(I)
_cod_data_source_file tr1005.cif
_cod_data_source_block IX
_cod_database_code 2012535
_cod_database_fobs_code 2012535

loop_
_symmetry_equiv_pos_as_xyz
'x, y, z'
'-x, -y, -z'

loop_
_atom_site_label
_atom_site_fract_x
_atom_site_fract_y
_atom_site_fract_z
_atom_site_U_iso_or_equiv
_atom_site_adp_type
_atom_site_calc_flag
_atom_site_refinement_flags
_atom_site_occupancy
_atom_site_disorder_assembly
_atom_site_disorder_group
_atom_site_type_symbol
Zn1 .46443(4) .31624(3) .24779(2) .05534(12) Uani d . 1 . . Zn
S1 .60851(9) .38669(7) .28674(6) .0644(3) Uani d . 1 . . S
S2 .26338(9) .42316(8) .27927(6) .0723(3) Uani d . 1 . . S
S3 .52705(12) .58335(8) .31011(6) .0798(3) Uani d . 1 . . S
S4 .24297(12) .61810(8) .29600(6) .0820(3) Uani d . 1 . . S
S5 .3427(2) .77712(10) .31257(9) .1408(6) Uani d . 1 . . S
C1 .4792(4) .4877(2) .29685(18) .0556(9) Uani d . 1 . . C
C2 .3445(4) .5028(3) .29171(19) .0564(9) Uani d . 1 . . C
C3 .3679(5) .6661(3) .3068(2) .0828(13) Uani d . 1 . . C
S6 .50098(9) .14820(7) .29673(5) .0609(3) Uani d . 1 . . S
S7 .47653(10) .31170(7) .12382(5) .0605(2) Uani d . 1 . . S
S8 .44669(9) .01920(6) .21430(6) .0610(3) Uani d . 1 . . S
S9 .42531(9) .15664(7) .07082(5) .0603(3) Uani d . 1 . . S
S10 .39256(10) -.03646(7) .08149(7) .0738(3) Uani d . 1 . . S
C4 .4703(3) .1303(2) .21255(19) .0497(8) Uani d . 1 . . C
C5 .4595(3) .1952(2) .14478(19) .0494(8) Uani d . 1 . . C
C6 .4204(3) .0421(2) .1203(2) .0539(9) Uani d . 1 . . C
As1 .09051(3) -.26052(2) .009498(19) .04457(10) Uani d . 1 . . As
C7 -.0398(3) -.2595(2) .08742(19) .0480(8) Uani d . 1 . . C
C8 -.0067(4) -.3353(3) .1510(2) .0698(11) Uani d . 1 . . C
H8 .0790 -.3805 .1568 .084 Uiso calc R 1 . . H
C9 -.1004(5) -.3445(3) .2064(2) .0855(13) Uani d . 1 . . C
H9 -.0783 -.3969 .2490 .103 Uiso calc R 1 . . H
C10 -.2257(4) -.2772(4) .1993(3) .0754(12) Uani d . 1 . . C
H10 -.2885 -.2832 .2370 .090 Uiso calc R 1 . . H
C11 -.2570(4) -.2021(4) .1370(3) .0816(13) Uani d . 1 . . C
H11 -.3421 -.1562 .1323 .098 Uiso calc R 1 . . H
C12 -.1656(3) -.1914(3) .0798(2) .0730(12) Uani d . 1 . . C
H12 -.1889 -.1393 .0372 .088 Uiso calc R 1 . . H
C13 .2677(3) -.3162(2) .05412(17) .0439(8) Uani d . 1 . . C
C14 .3464(3) -.4081(2) .05359(18) .0502(8) Uani d . 1 . . C
H14 .3134 -.4455 .0322 .060 Uiso calc R 1 . . H
C15 .4747(3) -.4437(3) .08515(19) .0584(9) Uani d . 1 . . C
H15 .5282 -.5060 .0859 .070 Uiso calc R 1 . . H
C16 .5236(3) -.3877(3) .11534(19) .0598(10) Uani d . 1 . . C
H16 .6115 -.4114 .1350 .072 Uiso calc R 1 . . H
C17 .4444(4) -.2974(3) .1168(2) .0636(10) Uani d . 1 . . C
H17 .4777 -.2605 .1386 .076 Uiso calc R 1 . . H
C18 .3165(3) -.2611(2) .0864(2) .0582(10) Uani d . 1 . . C
H18 .2625 -.1995 .0875 .070 Uiso calc R 1 . . H
C19 .0554(3) -.3344(2) -.04976(18) .0449(8) Uani d . 1 . . C
C20 -.0658(3) -.3565(2) -.0428(2) .0594(10) Uani d . 1 . . C
H20 -.1261 -.3417 -.0059 .071 Uiso calc R 1 . . H
C21 -.0968(4) -.4012(3) -.0920(2) .0740(12) Uani d . 1 . . C
H21 -.1785 -.4160 -.0885 .089 Uiso calc R 1 . . H
C22 -.0066(5) -.4231(3) -.1452(2) .0767(12) Uani d . 1 . . C
H22 -.0286 -.4513 -.1787 .092 Uiso calc R 1 . . H
C23 .1160(4) -.4044(3) -.1505(2) .0722(11) Uani d . 1 . . C
H23 .1782 -.4232 -.1855 .087 Uiso calc R 1 . . H
C24 .1472(3) -.3577(2) -.10374(19) .0562(9) Uani d . 1 . . C
H24 .2284 -.3422 -.1084 .067 Uiso calc R 1 . . H
C25 .0801(3) -.1356(2) -.05673(18) .0484(8) Uani d . 1 . . C
C26 .1940(4) -.1090(3) -.0799(2) .0817(13) Uani d . 1 . . C
H26 .2782 -.1500 -.0599 .098 Uiso calc R 1 . . H
C27 .1860(4) -.0229(4) -.1320(3) .1075(17) Uani d . 1 . . C
H27 .2651 -.0063 -.1475 .129 Uiso calc R 1 . . H
C28 .0653(5) .0387(3) -.1618(2) .0808(12) Uani d . 1 . . C
H28 .0614 .0981 -.1963 .097 Uiso calc R 1 . . H
C29 -.0497(4) .0138(3) -.1411(2) .0801(12) Uani d . 1 . . C
H29 -.1329 .0556 -.1620 .096 Uiso calc R 1 . . H
C30 -.0437(4) -.0735(3) -.0892(2) .0702(11) Uani d . 1 . . C
H30 -.1227 -.0910 -.0758 .084 Uiso calc R 1 . . H
As2 -.12845(3) .24463(2) .466014(19) .04693(10) Uani d . 1 . . As
C31 -.0549(3) .2143(2) .37682(18) .0459(8) Uani d . 1 . . C
C32 .0692(3) .2284(3) .3523(2) .0612(10) Uani d . 1 . . C
H32 .1141 .2547 .3781 .073 Uiso calc R 1 . . H
C33 .1253(4) .2034(3) .2898(2) .0740(12) Uani d . 1 . . C
H33 .2077 .2135 .2726 .089 Uiso calc R 1 . . H
C34 .0592(4) .1633(3) .2528(2) .0798(12) Uani d . 1 . . C
H34 .0977 .1455 .2109 .096 Uiso calc R 1 . . H
C35 -.0627(4) .1491(3) .2769(2) .0774(12) Uani d . 1 . . C
H35 -.1059 .1211 .2517 .093 Uiso calc R 1 . . H
C36 -.1221(4) .1762(2) .3385(2) .0593(10) Uani d . 1 . . C
H36 -.2066 .1688 .3539 .071 Uiso calc R 1 . . H
C37 .0163(3) .1883(2) .53869(18) .0484(8) Uani d . 1 . . C
C38 .0233(4) .2348(3) .5906(2) .0649(10) Uani d . 1 . . C
H38 -.0399 .2942 .5898 .078 Uiso calc R 1 . . H
C39 .1266(5) .1914(3) .6442(2) .0859(13) Uani d . 1 . . C
H39 .1343 .2228 .6789 .103 Uiso calc R 1 . . H
C40 .2171(4) .1027(3) .6461(2) .0813(13) Uani d . 1 . . C
H40 .2852 .0737 .6826 .098 Uiso calc R 1 . . H
C41 .2082(4) .0563(3) .5948(2) .0744(12) Uani d . 1 . . C
H41 .2690 -.0044 .5970 .089 Uiso calc R 1 . . H
C42 .1094(3) .0998(3) .5401(2) .0627(10) Uani d . 1 . . C
H42 .1051 .0696 .5041 .075 Uiso calc R 1 . . H
C43 -.2685(3) .1839(3) .50079(19) .0495(8) Uani d . 1 . . C
C44 -.2364(4) .0975(3) .5569(2) .0649(10) Uani d . 1 . . C
H44 -.1509 .0725 .5796 .078 Uiso calc R 1 . . H
C45 -.3317(5) .0485(3) .5791(3) .0844(13) Uani d . 1 . . C
H45 -.3106 -.0098 .6168 .101 Uiso calc R 1 . . H
C46 -.4558(6) .0853(4) .5461(3) .0971(17) Uani d . 1 . . C
H46 -.5192 .0513 .5610 .117 Uiso calc R 1 . . H
C47 -.4898(4) .1710(4) .4915(3) .0944(16) Uani d . 1 . . C
H47 -.5765 .1958 .4702 .113 Uiso calc R 1 . . H
C48 -.3948(4) .2220(3) .4674(2) .0722(11) Uani d . 1 . . C
H48 -.4167 .2803 .4297 .087 Uiso calc R 1 . . H
C49 -.1865(3) .3800(2) .45792(18) .0487(8) Uani d . 1 . . C
C50 -.2910(3) .4166(3) .5012(2) .0601(10) Uani d . 1 . . C
H50 -.3422 .3778 .5288 .072 Uiso calc R 1 . . H
C51 -.3188(4) .5125(3) .5030(2) .0734(12) Uani d . 1 . . C
H51 -.3887 .5376 .5322 .088 Uiso calc R 1 . . H
C52 -.2443(5) .5694(3) .4624(2) .0814(13) Uani d . 1 . . C
H52 -.2634 .6332 .4641 .098 Uiso calc R 1 . . H
C53 -.1418(5) .5335(3) .4193(2) .0826(13) Uani d . 1 . . C
H53 -.0917 .5730 .3914 .099 Uiso calc R 1 . . H
C54 -.1119(4) .4385(3) .4166(2) .0686(11) Uani d . 1 . . C
H54 -.0418 .4142 .3872 .082 Uiso calc R 1 . . H

loop_
_atom_site_aniso_label
_atom_site_aniso_U_11
_atom_site_aniso_U_22
_atom_site_aniso_U_33
_atom_site_aniso_U_12
_atom_site_aniso_U_13
_atom_site_aniso_U_23
Zn1 .0551(2) .0473(3) .0651(3) -.01599(19) -.0011(2) -.0167(2)
S1 .0547(6) .0607(7) .0760(7) -.0200(5) -.0117(5) -.0105(5)
S2 .0533(6) .0750(7) .1034(9) -.0200(5) .0032(5) -.0469(7)
S3 .1210(9) .0772(8) .0609(7) -.0575(7) -.0091(6) -.0174(6)
S4 .1028(9) .0671(7) .0768(8) -.0101(6) .0011(6) -.0372(6)
S5 .254(2) .0762(10) .1161(12) -.0655(11) .0303(12) -.0529(9)
C1 .078(3) .051(2) .042(2) -.0281(19) -.0060(18) -.0079(17)
C2 .064(2) .059(2) .051(2) -.0159(18) -.0027(18) -.0236(19)
C3 .132(4) .067(3) .054(3) -.029(3) .007(2) -.025(2)
S6 .0701(6) .0476(6) .0603(6) -.0158(5) -.0059(5) -.0086(5)
S7 .0742(6) .0477(6) .0599(6) -.0236(5) .0033(5) -.0106(5)
S8 .0628(6) .0433(6) .0751(7) -.0160(4) .0047(5) -.0145(5)
S9 .0618(6) .0563(6) .0649(6) -.0171(5) -.0003(5) -.0204(5)
S10 .0619(6) .0631(7) .1069(9) -.0168(5) -.0004(6) -.0411(6)
C4 .0461(19) .038(2) .061(2) -.0080(15) .0018(17) -.0130(18)
C5 .0428(19) .043(2) .060(2) -.0094(15) .0021(17) -.0146(18)
C6 .0331(17) .052(2) .077(3) -.0055(15) .0002(17) -.026(2)
As1 .03888(18) .0435(2) .0527(2) -.01203(15) -.00089(16) -.01553(17)
C7 .045(2) .056(2) .049(2) -.0172(17) .0006(17) -.0206(19)
C8 .071(3) .068(3) .058(3) -.010(2) .012(2) -.013(2)
C9 .108(4) .080(3) .062(3) -.031(3) .018(3) -.012(2)
C10 .074(3) .110(4) .070(3) -.055(3) .026(2) -.044(3)
C11 .044(2) .110(4) .094(4) -.016(2) .005(2) -.044(3)
C12 .050(2) .087(3) .065(3) -.006(2) .004(2) -.013(2)
C13 .0402(18) .046(2) .047(2) -.0158(15) .0017(15) -.0132(17)
C14 .052(2) .041(2) .057(2) -.0117(16) -.0065(17) -.0137(17)
C15 .056(2) .043(2) .064(2) -.0019(17) -.0055(19) -.0079(19)
C16 .046(2) .064(3) .060(2) -.0130(19) -.0154(18) -.002(2)
C17 .064(2) .064(3) .070(3) -.025(2) -.017(2) -.019(2)
C18 .054(2) .046(2) .077(3) -.0083(17) -.0087(19) -.025(2)
C19 .0418(18) .044(2) .049(2) -.0114(15) -.0063(16) -.0132(16)
C20 .047(2) .058(2) .079(3) -.0195(18) .0037(19) -.024(2)
C21 .062(3) .068(3) .103(4) -.027(2) -.013(2) -.029(3)
C22 .090(3) .062(3) .086(3) -.016(2) -.027(3) -.033(2)
C23 .080(3) .071(3) .069(3) -.012(2) -.004(2) -.034(2)
C24 .052(2) .058(2) .061(2) -.0169(18) -.0010(19) -.021(2)
C25 .0429(19) .047(2) .055(2) -.0121(16) .0036(17) -.0165(17)
C26 .045(2) .066(3) .109(4) -.011(2) .002(2) .009(3)
C27 .065(3) .081(4) .145(5) -.028(3) .014(3) .020(3)
C28 .093(3) .053(3) .079(3) -.019(3) .018(3) .000(2)
C29 .064(3) .063(3) .084(3) .001(2) .004(2) .001(2)
C30 .051(2) .069(3) .076(3) -.015(2) .002(2) -.002(2)
As2 .0499(2) .0444(2) .0495(2) -.01694(16) .00489(17) -.01579(17)
C31 .0457(19) .047(2) .045(2) -.0136(16) .0052(16) -.0141(16)
C32 .057(2) .072(3) .061(3) -.0202(19) .005(2) -.028(2)
C33 .055(2) .089(3) .073(3) -.015(2) .012(2) -.023(3)
C34 .080(3) .093(3) .063(3) -.013(3) .014(2) -.034(3)
C35 .090(3) .085(3) .069(3) -.025(2) -.002(2) -.040(3)
C36 .059(2) .062(3) .063(3) -.0208(19) .0047(19) -.025(2)
C37 .050(2) .050(2) .046(2) -.0171(17) .0041(16) -.0142(17)
C38 .080(3) .054(2) .055(2) -.007(2) -.009(2) -.017(2)
C39 .113(4) .078(3) .063(3) -.017(3) -.019(3) -.021(2)
C40 .070(3) .094(4) .065(3) -.020(3) -.016(2) -.001(3)
C41 .058(3) .061(3) .090(3) -.006(2) -.007(2) -.012(2)
C42 .057(2) .056(2) .077(3) -.0104(19) -.001(2) -.027(2)
C43 .055(2) .053(2) .048(2) -.0232(17) .0145(17) -.0204(18)
C44 .072(3) .056(3) .070(3) -.023(2) .023(2) -.024(2)
C45 .103(4) .062(3) .091(3) -.040(3) .044(3) -.021(3)
C46 .100(4) .111(5) .117(5) -.070(4) .051(4) -.059(4)
C47 .061(3) .144(5) .100(4) -.049(3) .016(3) -.052(4)
C48 .062(3) .088(3) .069(3) -.028(2) .008(2) -.021(2)
C49 .056(2) .043(2) .045(2) -.0130(17) -.0051(17) -.0101(17)
C50 .066(2) .052(2) .058(2) -.0138(19) .0027(19) -.015(2)
C51 .088(3) .053(3) .069(3) -.001(2) .000(2) -.022(2)
C52 .119(4) .048(3) .079(3) -.021(3) -.010(3) -.022(2)
C53 .111(4) .058(3) .088(3) -.043(3) .006(3) -.017(3)
C54 .083(3) .058(3) .067(3) -.026(2) .017(2) -.018(2)

loop_
_atom_type_symbol
_atom_type_description
_atom_type_scat_dispersion_real
_atom_type_scat_dispersion_imag
_atom_type_scat_source
C C .0033 .0016 'International Tables Vol C Tables 4.2.6.8 and 6.1.1.4'
H H .0000 .0000 'International Tables Vol C Tables 4.2.6.8 and 6.1.1.4'
As As .0499 2.0058 'International Tables Vol C Tables 4.2.6.8 and 6.1.1.4'
S S .1246 .1234 'International Tables Vol C Tables 4.2.6.8 and 6.1.1.4'
Zn Zn .2839 1.4301 'International Tables Vol C Tables 4.2.6.8 and 6.1.1.4'

loop_
_geom_angle_atom_site_label_1
_geom_angle_atom_site_label_2
_geom_angle_atom_site_label_3
_geom_angle
_geom_angle_publ_flag
S1 Zn1 S6 118.44(4) yes
S1 Zn1 S7 117.89(4) yes
S6 Zn1 S7 94.02(3) yes
S1 Zn1 S2 94.36(3) yes
S6 Zn1 S2 118.53(4) yes
S7 Zn1 S2 115.56(4) yes
C1 S1 Zn1 94.92(12) yes
C2 S2 Zn1 94.10(12) yes
C3 S3 C1 98.84(19) yes
C3 S4 C2 99.15(18) yes
C2 C1 S1 127.1(3) yes
C2 C1 S3 115.5(3) yes
S1 C1 S3 117.2(2) yes
C1 C2 S2 127.3(3) yes
C1 C2 S4 115.0(3) yes
S2 C2 S4 117.7(2) yes
S5 C3 S4 125.2(3) yes
S5 C3 S3 123.4(3) yes
S4 C3 S3 111.4(2) yes
C4 S6 Zn1 94.86(12) yes
C5 S7 Zn1 94.65(12) yes
C6 S8 C4 98.36(17) yes
C6 S9 C5 98.44(16) yes
C5 C4 S6 126.3(3) yes
C5 C4 S8 115.3(3) yes
S6 C4 S8 118.3(2) yes
C4 C5 S7 126.9(3) yes
C4 C5 S9 115.7(3) yes
S7 C5 S9 117.4(2) yes
S10 C6 S9 123.4(2) yes
S10 C6 S8 124.4(2) yes
S9 C6 S8 112.18(18) yes
C25 As1 C19 106.02(14) ?
C25 As1 C13 108.40(14) ?
C19 As1 C13 112.06(13) ?
C25 As1 C7 114.53(14) ?
C19 As1 C7 107.73(13) ?
C13 As1 C7 108.17(13) ?
C8 C7 C12 119.8(3) ?
C8 C7 As1 116.8(3) ?
C12 C7 As1 123.2(3) ?
C7 C8 C9 120.0(4) ?
C7 C8 H8 120.0 ?
C9 C8 H8 120.0 ?
C10 C9 C8 120.6(4) ?
C10 C9 H9 119.7 ?
C8 C9 H9 119.7 ?
C11 C10 C9 119.2(4) ?
C11 C10 H10 120.4 ?
C9 C10 H10 120.4 ?
C10 C11 C12 121.7(4) ?
C10 C11 H11 119.2 ?
C12 C11 H11 119.2 ?
C7 C12 C11 118.8(4) ?
C7 C12 H12 120.6 ?
C11 C12 H12 120.6 ?
C14 C13 C18 120.4(3) ?
C14 C13 As1 121.5(2) ?
C18 C13 As1 118.1(2) ?
C15 C14 C13 119.0(3) ?
C15 C14 H14 120.5 ?
C13 C14 H14 120.5 ?
C16 C15 C14 120.2(3) ?
C16 C15 H15 119.9 ?
C14 C15 H15 119.9 ?
C17 C16 C15 120.5(3) ?
C17 C16 H16 119.8 ?
C15 C16 H16 119.8 ?
C16 C17 C18 120.2(3) ?
C16 C17 H17 119.9 ?
C18 C17 H17 119.9 ?
C17 C18 C13 119.7(3) ?
C17 C18 H18 120.2 ?
C13 C18 H18 120.2 ?
C20 C19 C24 121.0(3) ?
C20 C19 As1 119.7(2) ?
C24 C19 As1 119.1(2) ?
C19 C20 C21 119.2(3) ?
C19 C20 H20 120.4 ?
C21 C20 H20 120.4 ?
C22 C21 C20 119.5(4) ?
C22 C21 H21 120.3 ?
C20 C21 H21 120.3 ?
C21 C22 C23 121.4(4) ?
C21 C22 H22 119.3 ?
C23 C22 H22 119.3 ?
C22 C23 C24 120.1(4) ?
C22 C23 H23 120.0 ?
C24 C23 H23 120.0 ?
C23 C24 C19 118.8(3) ?
C23 C24 H24 120.6 ?
C19 C24 H24 120.6 ?
C26 C25 C30 118.1(4) ?
C26 C25 As1 121.2(3) ?
C30 C25 As1 120.3(3) ?
C25 C26 C27 120.6(4) ?
C25 C26 H26 119.7 ?
C27 C26 H26 119.7 ?
C28 C27 C26 121.2(4) ?
C28 C27 H27 119.4 ?
C26 C27 H27 119.4 ?
C27 C28 C29 119.7(4) ?
C27 C28 H28 120.2 ?
C29 C28 H28 120.2 ?
C28 C29 C30 120.0(4) ?
C28 C29 H29 120.0 ?
C30 C29 H29 120.0 ?
C29 C30 C25 120.3(4) ?
C29 C30 H30 119.8 ?
C25 C30 H30 119.8 ?
C49 As2 C31 114.12(14) ?
C49 As2 C37 105.56(13) ?
C31 As2 C37 106.56(13) ?
C49 As2 C43 112.69(14) ?
C31 As2 C43 109.46(13) ?
C37 As2 C43 108.02(15) ?
C36 C31 C32 120.3(3) ?
C36 C31 As2 120.3(3) ?
C32 C31 As2 119.4(2) ?
C33 C32 C31 119.8(3) ?
C33 C32 H32 120.1 ?
C31 C32 H32 120.1 ?
C34 C33 C32 119.6(4) ?
C34 C33 H33 120.2 ?
C32 C33 H33 120.2 ?
C35 C34 C33 120.8(4) ?
C35 C34 H34 119.6 ?
C33 C34 H34 119.6 ?
C34 C35 C36 120.3(4) ?
C34 C35 H35 119.9 ?
C36 C35 H35 119.9 ?
C31 C36 C35 119.2(3) ?
C31 C36 H36 120.4 ?
C35 C36 H36 120.4 ?
C38 C37 C42 120.6(3) ?
C38 C37 As2 119.5(2) ?
C42 C37 As2 119.8(2) ?
C37 C38 C39 118.7(3) ?
C37 C38 H38 120.6 ?
C39 C38 H38 120.6 ?
C40 C39 C38 120.3(4) ?
C40 C39 H39 119.9 ?
C38 C39 H39 119.9 ?
C41 C40 C39 120.5(4) ?
C41 C40 H40 119.7 ?
C39 C40 H40 119.7 ?
C40 C41 C42 119.8(4) ?
C40 C41 H41 120.1 ?
C42 C41 H41 120.1 ?
C41 C42 C37 120.0(3) ?
C41 C42 H42 120.0 ?
C37 C42 H42 120.0 ?
C48 C43 C44 120.7(3) ?
C48 C43 As2 120.8(3) ?
C44 C43 As2 118.4(3) ?
C45 C44 C43 119.7(4) ?
C45 C44 H44 120.2 ?
C43 C44 H44 120.2 ?
C46 C45 C44 119.9(5) ?
C46 C45 H45 120.0 ?
C44 C45 H45 120.0 ?
C45 C46 C47 121.2(5) ?
C45 C46 H46 119.4 ?
C47 C46 H46 119.4 ?
C46 C47 C48 120.1(5) ?
C46 C47 H47 119.9 ?
C48 C47 H47 119.9 ?
C43 C48 C47 118.4(4) ?
C43 C48 H48 120.8 ?
C47 C48 H48 120.8 ?
C54 C49 C50 119.9(3) ?
C54 C49 As2 119.5(3) ?
C50 C49 As2 120.0(3) ?
C49 C50 C51 119.2(4) ?
C49 C50 H50 120.4 ?
C51 C50 H50 120.4 ?
C52 C51 C50 120.4(4) ?
C52 C51 H51 119.8 ?
C50 C51 H51 119.8 ?
C51 C52 C53 120.4(4) ?
C51 C52 H52 119.8 ?
C53 C52 H52 119.8 ?
C52 C53 C54 120.3(4) ?
C52 C53 H53 119.8 ?
C54 C53 H53 119.8 ?
C49 C54 C53 119.7(4) ?
C49 C54 H54 120.1 ?
C53 C54 H54 120.1 ?

loop_
_geom_bond_atom_site_label_1
_geom_bond_atom_site_label_2
_geom_bond_site_symmetry_2
_geom_bond_distance
_geom_bond_publ_flag
Zn1 S1 . 2.3360(10) yes
Zn1 S6 . 2.3458(10) yes
Zn1 S7 . 2.3458(10) yes
Zn1 S2 . 2.3674(10) yes
S1 C1 . 1.740(4) yes
S2 C2 . 1.733(4) yes
S3 C3 . 1.728(4) yes
S3 C1 . 1.745(3) yes
S4 C3 . 1.711(5) yes
S4 C2 . 1.755(3) yes
S5 C3 . 1.646(4) yes
C1 C2 . 1.347(4) yes
S6 C4 . 1.747(3) yes
S7 C5 . 1.743(3) yes
S8 C6 . 1.725(4) yes
S8 C4 . 1.754(3) yes
S9 C6 . 1.719(4) yes
S9 C5 . 1.751(3) yes
S10 C6 . 1.660(3) yes
C4 C5 . 1.349(4) yes
As1 C25 . 1.906(3) ?
As1 C19 . 1.908(3) ?
As1 C13 . 1.908(3) ?
As1 C7 . 1.918(3) ?
C7 C8 . 1.370(5) ?
C7 C12 . 1.376(4) ?
C8 C9 . 1.376(5) ?
C8 H8 . .9300 ?
C9 C10 . 1.367(5) ?
C9 H9 . .9300 ?
C10 C11 . 1.348(5) ?
C10 H10 . .9300 ?
C11 C12 . 1.386(5) ?
C11 H11 . .9300 ?
C12 H12 . .9300 ?
C13 C14 . 1.378(4) ?
C13 C18 . 1.380(4) ?
C14 C15 . 1.377(4) ?
C14 H14 . .9300 ?
C15 C16 . 1.367(5) ?
C15 H15 . .9300 ?
C16 C17 . 1.364(4) ?
C16 H16 . .9300 ?
C17 C18 . 1.365(4) ?
C17 H17 . .9300 ?
C18 H18 . .9300 ?
C19 C20 . 1.380(4) ?
C19 C24 . 1.386(4) ?
C20 C21 . 1.397(5) ?
C20 H20 . .9300 ?
C21 C22 . 1.360(5) ?
C21 H21 . .9300 ?
C22 C23 . 1.371(5) ?
C22 H22 . .9300 ?
C23 C24 . 1.383(4) ?
C23 H23 . .9300 ?
C24 H24 . .9300 ?
C25 C26 . 1.360(5) ?
C25 C30 . 1.392(4) ?
C26 C27 . 1.362(5) ?
C26 H26 . .9300 ?
C27 C28 . 1.351(5) ?
C27 H27 . .9300 ?
C28 C29 . 1.352(5) ?
C28 H28 . .9300 ?
C29 C30 . 1.377(5) ?
C29 H29 . .9300 ?
C30 H30 . .9300 ?
As2 C49 . 1.904(3) ?
As2 C31 . 1.911(3) ?
As2 C37 . 1.917(3) ?
As2 C43 . 1.919(3) ?
C31 C36 . 1.373(4) ?
C31 C32 . 1.389(4) ?
C32 C33 . 1.375(5) ?
C32 H32 . .9300 ?
C33 C34 . 1.372(5) ?
C33 H33 . .9300 ?
C34 C35 . 1.366(5) ?
C34 H34 . .9300 ?
C35 C36 . 1.381(5) ?
C35 H35 . .9300 ?
C36 H36 . .9300 ?
C37 C38 . 1.374(4) ?
C37 C42 . 1.380(4) ?
C38 C39 . 1.391(5) ?
C38 H38 . .9300 ?
C39 C40 . 1.370(5) ?
C39 H39 . .9300 ?
C40 C41 . 1.368(5) ?
C40 H40 . .9300 ?
C41 C42 . 1.372(5) ?
C41 H41 . .9300 ?
C42 H42 . .9300 ?
C43 C48 . 1.372(5) ?
C43 C44 . 1.380(5) ?
C44 C45 . 1.376(5) ?
C44 H44 . .9300 ?
C45 C46 . 1.350(6) ?
C45 H45 . .9300 ?
C46 C47 . 1.359(6) ?
C46 H46 . .9300 ?
C47 C48 . 1.398(6) ?
C47 H47 . .9300 ?
C48 H48 . .9300 ?
C49 C54 . 1.380(5) ?
C49 C50 . 1.380(4) ?
C50 C51 . 1.393(5) ?
C50 H50 . .9300 ?
C51 C52 . 1.359(6) ?
C51 H51 . .9300 ?
C52 C53 . 1.363(5) ?
C52 H52 . .9300 ?
C53 C54 . 1.382(5) ?
C53 H53 . .9300 ?
C54 H54 . .9300 ?

loop_
_geom_torsion_atom_site_label_1
_geom_torsion_atom_site_label_2
_geom_torsion_atom_site_label_3
_geom_torsion_atom_site_label_4
_geom_torsion
S6 Zn1 S1 C1 -137.10(12)
S7 Zn1 S1 C1 110.77(12)
S2 Zn1 S1 C1 -11.23(12)
S1 Zn1 S2 C2 12.53(13)
S6 Zn1 S2 C2 138.34(12)
S7 Zn1 S2 C2 -111.27(12)
Zn1 S1 C1 C2 7.5(3)
Zn1 S1 C1 S3 -168.69(17)
C3 S3 C1 C2 -2.6(3)
C3 S3 C1 S1 174.0(2)
S1 C1 C2 S2 4.2(5)
S3 C1 C2 S2 -179.5(2)
S1 C1 C2 S4 -174.1(2)
S3 C1 C2 S4 2.2(4)
Zn1 S2 C2 C1 -12.7(3)
Zn1 S2 C2 S4 165.51(18)
C3 S4 C2 C1 -.7(3)
C3 S4 C2 S2 -179.1(2)
C2 S4 C3 S5 178.3(3)
C2 S4 C3 S3 -1.1(2)
C1 S3 C3 S5 -177.4(3)
C1 S3 C3 S4 2.0(2)
S1 Zn1 S6 C4 -139.31(11)
S7 Zn1 S6 C4 -14.46(11)
S2 Zn1 S6 C4 107.57(11)
S1 Zn1 S7 C5 140.13(11)
S6 Zn1 S7 C5 14.87(11)
S2 Zn1 S7 C5 -109.48(11)
Zn1 S6 C4 C5 11.5(3)
Zn1 S6 C4 S8 -166.78(16)
C6 S8 C4 C5 1.1(3)
C6 S8 C4 S6 179.58(18)
S6 C4 C5 S7 1.4(5)
S8 C4 C5 S7 179.75(17)
S6 C4 C5 S9 -178.90(17)
S8 C4 C5 S9 -.5(3)
Zn1 S7 C5 C4 -13.3(3)
Zn1 S7 C5 S9 166.98(15)
C6 S9 C5 C4 -.3(3)
C6 S9 C5 S7 179.46(18)
C5 S9 C6 S10 -179.4(2)
C5 S9 C6 S8 .98(19)
C4 S8 C6 S10 179.2(2)
C4 S8 C6 S9 -1.22(19)
C25 As1 C7 C8 -155.0(3)
C19 As1 C7 C8 87.3(3)
C13 As1 C7 C8 -34.0(3)
C25 As1 C7 C12 29.8(3)
C19 As1 C7 C12 -87.8(3)
C13 As1 C7 C12 150.8(3)
C12 C7 C8 C9 1.6(6)
As1 C7 C8 C9 -173.7(3)
C7 C8 C9 C10 -1.5(6)
C8 C9 C10 C11 .6(6)
C9 C10 C11 C12 .2(7)
C8 C7 C12 C11 -.7(6)
As1 C7 C12 C11 174.3(3)
C10 C11 C12 C7 -.2(6)
C25 As1 C13 C14 -128.0(3)
C19 As1 C13 C14 -11.4(3)
C7 As1 C13 C14 107.2(3)
C25 As1 C13 C18 51.1(3)
C19 As1 C13 C18 167.7(3)
C7 As1 C13 C18 -73.7(3)
C18 C13 C14 C15 -.5(5)
As1 C13 C14 C15 178.5(2)
C13 C14 C15 C16 -1.1(5)
C14 C15 C16 C17 2.2(6)
C15 C16 C17 C18 -1.6(6)
C16 C17 C18 C13 -.1(6)
C14 C13 C18 C17 1.1(5)
As1 C13 C18 C17 -178.0(3)
C25 As1 C19 C20 -108.5(3)
C13 As1 C19 C20 133.4(3)
C7 As1 C19 C20 14.5(3)
C25 As1 C19 C24 65.9(3)
C13 As1 C19 C24 -52.2(3)
C7 As1 C19 C24 -171.1(3)
C24 C19 C20 C21 -1.2(5)
As1 C19 C20 C21 173.0(3)
C19 C20 C21 C22 .7(6)
C20 C21 C22 C23 1.7(6)
C21 C22 C23 C24 -3.5(6)
C22 C23 C24 C19 2.9(6)
C20 C19 C24 C23 -.5(5)
As1 C19 C24 C23 -174.8(3)
C19 As1 C25 C26 -104.5(3)
C13 As1 C25 C26 16.0(3)
C7 As1 C25 C26 136.9(3)
C19 As1 C25 C30 68.1(3)
C13 As1 C25 C30 -171.4(3)
C7 As1 C25 C30 -50.5(3)
C30 C25 C26 C27 1.5(6)
As1 C25 C26 C27 174.3(4)
C25 C26 C27 C28 .6(8)
C26 C27 C28 C29 -1.9(8)
C27 C28 C29 C30 .9(7)
C28 C29 C30 C25 1.2(6)
C26 C25 C30 C29 -2.4(6)
As1 C25 C30 C29 -175.3(3)
C49 As2 C31 C36 -112.6(3)
C37 As2 C31 C36 131.3(3)
C43 As2 C31 C36 14.7(3)
C49 As2 C31 C32 69.3(3)
C37 As2 C31 C32 -46.8(3)
C43 As2 C31 C32 -163.4(3)
C36 C31 C32 C33 -.5(5)
As2 C31 C32 C33 177.5(3)
C31 C32 C33 C34 -1.0(6)
C32 C33 C34 C35 .8(6)
C33 C34 C35 C36 .8(7)
C32 C31 C36 C35 2.2(5)
As2 C31 C36 C35 -175.9(3)
C34 C35 C36 C31 -2.3(6)
C49 As2 C37 C38 23.9(3)
C31 As2 C37 C38 145.6(3)
C43 As2 C37 C38 -96.9(3)
C49 As2 C37 C42 -158.4(3)
C31 As2 C37 C42 -36.7(3)
C43 As2 C37 C42 80.8(3)
C42 C37 C38 C39 .5(6)
As2 C37 C38 C39 178.1(3)
C37 C38 C39 C40 -1.7(6)
C38 C39 C40 C41 .9(7)
C39 C40 C41 C42 1.1(7)
C40 C41 C42 C37 -2.4(6)
C38 C37 C42 C41 1.5(6)
As2 C37 C42 C41 -176.1(3)
C49 As2 C43 C48 51.3(3)
C31 As2 C43 C48 -76.8(3)
C37 As2 C43 C48 167.5(3)
C49 As2 C43 C44 -132.8(3)
C31 As2 C43 C44 99.0(3)
C37 As2 C43 C44 -16.6(3)
C48 C43 C44 C45 .7(5)
As2 C43 C44 C45 -175.1(3)
C43 C44 C45 C46 -.2(6)
C44 C45 C46 C47 -.9(7)
C45 C46 C47 C48 1.4(7)
C44 C43 C48 C47 -.2(5)
As2 C43 C48 C47 175.5(3)
C46 C47 C48 C43 -.8(6)
C31 As2 C49 C54 -37.9(3)
C37 As2 C49 C54 78.7(3)
C43 As2 C49 C54 -163.6(3)
C31 As2 C49 C50 151.0(3)
C37 As2 C49 C50 -92.3(3)
C43 As2 C49 C50 25.4(3)
C54 C49 C50 C51 -.6(5)
As2 C49 C50 C51 170.4(3)
C49 C50 C51 C52 .3(6)
C50 C51 C52 C53 .2(6)
C51 C52 C53 C54 -.4(7)
C50 C49 C54 C53 .4(6)
As2 C49 C54 C53 -170.6(3)
C52 C53 C54 C49 .1(6)
